data_4517938
loop_
_publ_author_name
'Liu, Youquan'
'Mei, Dajiang'
'Wang, Naizheng'
'Molokeev, Maxim S.'
'Jiang, Xingxing'
'Lin, Zheshuai'

_publ_section_title
;
 Intrinsic Isotropic Near-Zero Thermal Expansion in
 Zn<sub>4</sub>B<sub>6</sub>O<sub>12</sub>X (X = O, S, Se).
;
_journal_issue 34
_journal_name_full 'ACS applied materials &amp; interfaces'
_journal_page_first 38435
_journal_page_last 38440
_journal_paper_doi 10.1021/acsami.0c12351
_journal_volume 12
_journal_year 2020
_chemical_formula_moiety
;
B6 O12 Se Zn4
;
_chemical_formula_sum 'B6 O12 Se Zn4'
_chemical_formula_weight 597.38
_chemical_name_mineral
;
;
_space_group_IT_number 217
_space_group_name_Hall 'I -4 2 3'
_space_group_name_H-M_alt 'I -4 3 m'
_symmetry_cell_setting cubic
_symmetry_space_group_name_Hall 'I -4 2 3'
_symmetry_space_group_name_H-M 'I -4 3 m'
_cell_angle_alpha 90
_cell_angle_beta 90
_cell_angle_gamma 90
_cell_formula_units_Z 2
_cell_length_a 7.68392(8)
_cell_length_b 7.68392(8)
_cell_length_c 7.68392(8)
_cell_measurement_reflns_used 104
_cell_measurement_temperature 280
_cell_measurement_theta_max 45
_cell_measurement_theta_min 5
_cell_volume 453.679(8)
_diffrn_ambient_temperature 280
_diffrn_measurement_device_type
;
D8 ADVANCE Bruker
;
_diffrn_radiation_monochromator none
_diffrn_radiation_probe x-ray
_diffrn_radiation_type
;
 Cu K\a~1~~2~
;
_exptl_absorpt_coefficient_mu 17.459
_exptl_crystal_density_diffrn 4.3719(4)
_exptl_crystal_description cylinder
_pd_char_colour
;
colourless
;
_pd_meas_2theta_range_inc 0.02
_pd_meas_2theta_range_max 90
_pd_meas_2theta_range_min 10
_pd_meas_scan_method step
_pd_proc_ls_pref_orient_corr
;
Anisotropic model of PO. Spherical harmonics 2 ordrer.
 Jarvinen (1993). Application of symmetrized harmonics expansion to correction
of the preferred orientation effect. - J. Appl. Cryst. 26 p525-531.
;
_pd_proc_ls_profile_function PearsonVII
_pd_proc_ls_prof_R_factor 5.78
_pd_proc_ls_prof_wR_expected 1.30
_pd_proc_ls_prof_wR_factor 9.37
_pd_proc_number_of_points 4000
_pd_spec_mount_mode reflection
_refine_ls_goodness_of_fit_all 7.22
_refine_ls_R_I_factor 1.58
_refine_ls_shift/su_max 0.01000
_cod_data_source_file ZBOSe_280K.cif
_cod_data_source_block a
_cod_depositor_comments 'Adding full bibliography for 4517906--4517952.cif.'
_cod_original_cell_volume 453.680(14)
_cod_original_sg_symbol_Hall
;
I -4 2 3
;
_cod_original_sg_symbol_H-M I-43m
_cod_original_formula_sum
;
B6 O12 Se Zn4
;
_cod_database_code 4517938

loop_
_symmetry_equiv_pos_as_xyz
'x, y, z '
'-x, -z, y '
'-x, z, -y '
'-x, y, -z '
'-y, -x, z '
'-y, -z, x '
'-y, z, -x '
'-y, x, -z '
'-z, -x, y '
'-z, -y, x '
'-z, y, -x '
'-z, x, -y '
'z, -x, -y '
'z, -y, -x '
'z, y, x '
'z, x, y '
'y, -x, -z '
'y, -z, -x '
'y, z, x '
'y, x, z '
'x, -y, -z '
'x, -z, -y '
'x, z, y '
'-x, -y, z '
'x+1/2, y+1/2, z+1/2 '
'-x+1/2, -z+1/2, y+1/2 '
'-x+1/2, z+1/2, -y+1/2 '
'-x+1/2, y+1/2, -z+1/2 '
'-y+1/2, -x+1/2, z+1/2 '
'-y+1/2, -z+1/2, x+1/2 '
'-y+1/2, z+1/2, -x+1/2 '
'-y+1/2, x+1/2, -z+1/2 '
'-z+1/2, -x+1/2, y+1/2 '
'-z+1/2, -y+1/2, x+1/2 '
'-z+1/2, y+1/2, -x+1/2 '
'-z+1/2, x+1/2, -y+1/2 '
'z+1/2, -x+1/2, -y+1/2 '
'z+1/2, -y+1/2, -x+1/2 '
'z+1/2, y+1/2, x+1/2 '
'z+1/2, x+1/2, y+1/2 '
'y+1/2, -x+1/2, -z+1/2 '
'y+1/2, -z+1/2, -x+1/2 '
'y+1/2, z+1/2, x+1/2 '
'y+1/2, x+1/2, z+1/2 '
'x+1/2, -y+1/2, -z+1/2 '
'x+1/2, -z+1/2, -y+1/2 '
'x+1/2, z+1/2, y+1/2 '
'-x+1/2, -y+1/2, z+1/2 '

loop_
_atom_site_label
_atom_site_type_symbol
_atom_site_fract_x
_atom_site_fract_y
_atom_site_fract_z
_atom_site_occupancy
_atom_site_B_iso_or_equiv
Zn Zn 0.17819(8) 0.17819(8) 0.17819(8) 1 0.19(4)
B B 0.25 0.5 0 1 0.50(19)
Se1 Se 0 0 0 1 0.50(5)
O2 O 0.1437(2) 0.1437(2) 0.4301(4) 1 0.50(10)

loop_
_diffrn_radiation_wavelength
_diffrn_radiation_wavelength_wt
1.5406 1.0000
1.5443 0.5000

loop_
_geom_angle_atom_site_label_1
_geom_angle_atom_site_label_2
_geom_angle_atom_site_label_3
_geom_angle
_geom_angle_site_symmetry_1
_geom_angle_site_symmetry_3
Se1 Zn O2 114.31(5) 1_555 1_555

loop_
_geom_bond_atom_site_label_1
_geom_bond_atom_site_label_2
_geom_bond_distance
_geom_bond_site_symmetry_2
Zn Se1 2.37152(61) .
Zn O2 1.9716(31) .
B O2 1.4747(25) 18_565
